data_4326107
loop_
_publ_author_name
'Vincent J. Catalano'
'Lyndsay B. Munro'
'Christoph E. Strasser'
'Ahmad F. Samin'

_publ_contact_author_address
;
Department of Chemistry
University of Nevada
Reno, NV  89557
;
_publ_contact_author_email vjc@unr.edu
_publ_contact_author_name 'Professor Vincent J. Catalano'
_publ_contact_author_phone '775 784 1329'
_publ_section_title
;
 Modulation of Metal-Metal Separations in a Series of Ag(I) and Intensely
 Blue Photoluminescent Cu(I) NHC-Bridged Triangular Clusters
;
_journal_name_full 'Inorganic Chemistry'
_journal_page_first 8465
_journal_page_last 8476
_journal_paper_doi 10.1021/ic201053t
_journal_volume 50
_journal_year 2011
_chemical_formula_moiety 'C45 H48 Ag3 N12, 3(B F4), 4(C2 H3 N)'
_chemical_formula_sum 'C53 H60 Ag3 B3 F12 N16'
_chemical_formula_weight 1505.2
_chemical_name_common
;
Tris{\h^3^-\m-1,3-bis[(2-pyridyl)methyl]-4,5-dihydroimidazol-2-
ylidene}trisilver(I) tetrafluoroborate acetonitrile tetrasolvate
;
_chemical_name_systematic
; 
Triangulo-tris{\h^3^-\m~2~-1,3-bis[(2-pyridyl-\kN)methyl]-
4,5-dihydro-2<i>H</i>-imidazol-2-ylidene-\kC}trisilver(I)
 3(Ag---Ag) tetrafluoroborate ethanenitrile tetrasolvate
;
_space_group_IT_number 159
_symmetry_cell_setting trigonal
_symmetry_Int_Tables_number 159
_symmetry_space_group_name_Hall 'P 3 -2c'
_symmetry_space_group_name_H-M 'P 3 1 c'
_atom_sites_solution_hydrogens geom
_atom_sites_solution_primary direct
_atom_sites_solution_secondary difmap
_audit_creation_method SHELXL-97
_cell_angle_alpha 90.00
_cell_angle_beta 90.00
_cell_angle_gamma 120.00
_cell_formula_units_Z 2
_cell_length_a 13.0585(3)
_cell_length_b 13.0585(3)
_cell_length_c 21.1922(5)
_cell_measurement_reflns_used 5428
_cell_measurement_temperature 100(2)
_cell_measurement_theta_max 27.699
_cell_measurement_theta_min 3.401
_cell_volume 3129.63(13)
_computing_cell_refinement SAINT
_computing_data_collection 'SAINT (Bruker, 2002)'
_computing_data_reduction SAINT
_computing_molecular_graphics 'Diamond 3.2 (Crystal Impact, 2009)'
_computing_structure_refinement 'SHELXL-97 (Sheldrick, 2008)'
_computing_structure_solution 'SHELXS-97 (Sheldrick, 2008)'
_diffrn_ambient_temperature 100(2)
_diffrn_measured_fraction_theta_full 0.993
_diffrn_measured_fraction_theta_max 0.993
_diffrn_measurement_device_type 'Bruker APEX CCD area-detector'
_diffrn_measurement_method '\f- and \w-scans'
_diffrn_radiation_monochromator graphite
_diffrn_radiation_source 'fine-focus sealed tube'
_diffrn_radiation_type MoK\a
_diffrn_radiation_wavelength 0.71073
_diffrn_reflns_av_R_equivalents 0.0192
_diffrn_reflns_av_sigmaI/netI 0.0244
_diffrn_reflns_limit_h_max 9
_diffrn_reflns_limit_h_min -19
_diffrn_reflns_limit_k_max 19
_diffrn_reflns_limit_k_min 0
_diffrn_reflns_limit_l_max 31
_diffrn_reflns_limit_l_min 0
_diffrn_reflns_number 7681
_diffrn_reflns_theta_full 32.78
_diffrn_reflns_theta_max 32.78
_diffrn_reflns_theta_min 0.96
_exptl_absorpt_coefficient_mu 1.015
_exptl_absorpt_correction_T_max 0.9644
_exptl_absorpt_correction_T_min 0.8660
_exptl_absorpt_correction_type multi-scan
_exptl_absorpt_process_details 'SADABS (Bruker 2002)'
_exptl_crystal_colour colourless
_exptl_crystal_density_diffrn 1.597
_exptl_crystal_description plate
_exptl_crystal_F_000 1508
_exptl_crystal_size_max 0.15
_exptl_crystal_size_mid 0.12
_exptl_crystal_size_min 0.04
_refine_diff_density_max 1.200
_refine_diff_density_min -0.511
_refine_diff_density_rms 0.098
_refine_ls_abs_structure_details 'Flack H D (1983), Acta Cryst. A39, 876-881'
_refine_ls_abs_structure_Flack 0.00
_refine_ls_extinction_method none
_refine_ls_goodness_of_fit_ref 1.089
_refine_ls_hydrogen_treatment constr
_refine_ls_matrix_type full
_refine_ls_number_parameters 269
_refine_ls_number_reflns 3853
_refine_ls_number_restraints 28
_refine_ls_restrained_S_all 1.091
_refine_ls_R_factor_all 0.0482
_refine_ls_R_factor_gt 0.0373
_refine_ls_shift/su_max 0.000
_refine_ls_shift/su_mean 0.000
_refine_ls_structure_factor_coef Fsqd
_refine_ls_weighting_details 'calc w=1/[\s^2^(Fo^2^)+(0.0685P)^2^+0.5834P] where P=(Fo^2^+2Fc^2^)/3'
_refine_ls_weighting_scheme calc
_refine_ls_wR_factor_gt 0.1097
_refine_ls_wR_factor_ref 0.1154
_reflns_number_gt 2983
_reflns_number_total 3853
_reflns_threshold_expression I>2\s(I)
_cod_data_source_file ic201053t_si_002_01.cif
_cod_data_source_block Compound-3e.4MeCN
_cod_database_code 4326107

loop_
_symmetry_equiv_pos_as_xyz
'x, y, z'
'-y, x-y, z'
'-x+y, -x, z'
'y, x, z+1/2'
'x-y, -y, z+1/2'
'-x, -x+y, z+1/2'

loop_
_atom_site_label
_atom_site_type_symbol
_atom_site_fract_x
_atom_site_fract_y
_atom_site_fract_z
_atom_site_U_iso_or_equiv
_atom_site_adp_type
_atom_site_occupancy
_atom_site_symmetry_multiplicity
_atom_site_calc_flag
_atom_site_refinement_flags
_atom_site_disorder_assembly
_atom_site_disorder_group
Ag1 Ag 0.11962(3) 0.12168(3) 0.47952(14) 0.01969(9) Uani 1 1 d . . .
N4 N 0.0273(6) -0.2250(5) 0.5635(3) 0.0308(11) Uani 1 1 d . . .
N3 N 0.2631(5) 0.2296(6) 0.4019(3) 0.0330(11) Uani 1 1 d . . .
N1 N 0.2471(5) -0.0018(4) 0.5399(4) 0.0298(14) Uani 1 1 d . . .
C10 C 0.1851(6) -0.0361(7) 0.5997(3) 0.0357(13) Uani 1 1 d . . .
H10A H 0.1322 -0.0024 0.6030 0.043 Uiso 1 1 calc R . .
H10B H 0.2430 -0.0035 0.6346 0.043 Uiso 1 1 calc R . .
C8 C 0.4039(7) 0.4183(8) 0.3593(4) 0.0399(18) Uani 1 1 d . . .
H8 H 0.4336 0.5010 0.3563 0.048 Uiso 1 1 calc R . .
C5 C 0.3136(6) 0.1799(6) 0.3678(3) 0.0365(14) Uani 1 1 d . . .
C11 C 0.1125(6) -0.1700(5) 0.6059(3) 0.0330(13) Uani 1 1 d . . .
C1 C 0.1975(5) 0.0030(5) 0.4846(5) 0.0273(12) Uani 1 1 d . . .
C9 C 0.3062(6) 0.3482(6) 0.3961(3) 0.0359(13) Uani 1 1 d . . .
H9 H 0.2681 0.3834 0.4180 0.043 Uiso 1 1 calc R . .
C7 C 0.4586(7) 0.3651(7) 0.3264(3) 0.0450(17) Uani 1 1 d . . .
H7 H 0.5267 0.4115 0.3013 0.054 Uiso 1 1 calc R . .
C6 C 0.4114(6) 0.2437(6) 0.3312(3) 0.0412(14) Uani 1 1 d . . .
H6 H 0.4466 0.2055 0.3094 0.049 Uiso 1 1 calc R . .
N2 N 0.2701(7) 0.0110(5) 0.4382(4) 0.0368(16) Uani 1 1 d . . .
C15 C -0.0405(7) -0.3418(6) 0.5678(3) 0.0343(13) Uani 1 1 d . . .
H15 H -0.1006 -0.3814 0.5371 0.041 Uiso 1 1 calc R . .
C14 C -0.0282(9) -0.4096(8) 0.6152(4) 0.0408(17) Uani 1 1 d . . .
H14 H -0.0790 -0.4928 0.6174 0.049 Uiso 1 1 calc R . .
C2 C 0.3540(8) -0.0089(7) 0.5305(7) 0.059(3) Uani 1 1 d . . .
H2A H 0.3386 -0.0905 0.5367 0.071 Uiso 1 1 calc R . .
H2B H 0.4182 0.0452 0.5592 0.071 Uiso 1 1 calc R . .
C4 C 0.2581(7) 0.0462(6) 0.3758(3) 0.0455(17) Uani 1 1 d . . .
H4A H 0.1729 0.0080 0.3652 0.055 Uiso 1 1 calc R . .
H4B H 0.2954 0.0172 0.3455 0.055 Uiso 1 1 calc R . .
C3 C 0.3840(8) 0.0300(9) 0.4617(5) 0.055(2) Uani 1 1 d . . .
H3A H 0.4464 0.1142 0.4585 0.066 Uiso 1 1 calc R . .
H3B H 0.4096 -0.0194 0.4387 0.066 Uiso 1 1 calc R . .
C13 C 0.0649(8) -0.3473(7) 0.6601(4) 0.0539(19) Uani 1 1 d . . .
H13 H 0.0794 -0.3892 0.6922 0.065 Uiso 1 1 calc R . .
C12 C 0.1305(6) -0.2305(7) 0.6564(4) 0.0445(16) Uani 1 1 d . . .
H12 H 0.1892 -0.1876 0.6874 0.053 Uiso 1 1 calc R . .
N2S N 0.5989(6) 0.6085(6) 0.2309(7) 0.0577(17) Uani 1 1 d . . .
C3S C 0.5843(10) 0.6826(7) 0.2358(4) 0.068(2) Uani 1 1 d . . .
C4S C 0.578(2) 0.7899(16) 0.2428(8) 0.262(15) Uani 1 1 d . . .
H4S1 H 0.6289 0.8483 0.2115 0.394 Uiso 1 1 calc R . .
H4S2 H 0.6035 0.8222 0.2853 0.394 Uiso 1 1 calc R . .
H4S3 H 0.4958 0.7716 0.2363 0.394 Uiso 1 1 calc R . .
C2S C 0.3333 0.6667 0.6022(7) 0.067(5) Uani 1 3 d S . .
H1S H 0.3577 0.6113 0.5868 0.101 Uiso 0.33 1 calc PR . .
H3S H 0.3887 0.7464 0.5868 0.101 Uiso 0.33 1 calc PR . .
H2S H 0.2536 0.6423 0.5868 0.101 Uiso 0.33 1 calc PR . .
C1S C 0.3333 0.6667 0.6777(8) 0.051(3) Uani 1 3 d S . .
N1S N 0.3333 0.6667 0.7251(6) 0.049(2) Uani 1 3 d S . .
B4 B 0.3333 0.6667 0.4158(7) 0.074(6) Uani 1 3 d SD . .
B2 B 0.3333 0.6667 0.0792(14) 0.101(15) Uiso 0.80 3 d SPD A 1
F6 F 0.2417(7) 0.5684(7) 0.4244(12) 0.321(16) Uani 1 1 d D . .
F7 F 0.3333 0.6667 0.3565(6) 0.33(2) Uani 1 3 d SD . .
B1 B 0.0000 0.0000 0.2321(13) 0.27(8) Uani 1 3 d SD . .
F4 F 0.2459(5) 0.5631(5) 0.0773(7) 0.185(7) Uani 1 1 d D A .
F1 F 0.0000 0.0000 0.2916(13) 0.142(12) Uani 1 3 d SD . .
F2 F 0.078(4) -0.029(5) 0.2255(16) 0.61(4) Uani 1 1 d D . .
F3 F 0.3333 0.6667 0.1391(15) 1.4(3) Uiso 0.80 3 d SPD A 1
F5 F 0.3333 0.6667 0.0122(16) 0.26(7) Uiso 0.20 3 d SPD A 2
B3 B 0.3333 0.6667 0.0715(16) 0.018(11) Uiso 0.20 3 d SPD A 2

loop_
_atom_site_aniso_label
_atom_site_aniso_U_11
_atom_site_aniso_U_22
_atom_site_aniso_U_33
_atom_site_aniso_U_23
_atom_site_aniso_U_13
_atom_site_aniso_U_12
Ag1 0.01762(16) 0.01814(16) 0.02292(14) -0.0004(2) 0.0018(2) 0.00864(11)
N4 0.038(3) 0.027(3) 0.029(3) 0.003(2) -0.003(2) 0.018(2)
N3 0.027(3) 0.031(3) 0.033(3) 0.000(2) 0.008(2) 0.008(2)
N1 0.021(2) 0.024(3) 0.047(4) -0.0028(17) -0.011(2) 0.0127(18)
C10 0.044(4) 0.031(3) 0.026(3) -0.005(3) -0.014(3) 0.014(3)
C8 0.037(4) 0.037(4) 0.032(4) 0.010(3) -0.005(3) 0.008(3)
C5 0.041(3) 0.030(3) 0.027(3) -0.001(2) 0.008(2) 0.009(3)
C11 0.039(3) 0.031(3) 0.033(3) 0.005(2) -0.001(2) 0.020(3)
C1 0.027(2) 0.022(2) 0.031(3) -0.0043(16) -0.005(3) 0.011(2)
C9 0.036(4) 0.032(3) 0.034(3) 0.010(3) 0.007(3) 0.013(3)
C7 0.035(3) 0.056(4) 0.027(3) 0.004(3) 0.002(3) 0.009(3)
C6 0.040(3) 0.056(4) 0.022(2) 0.001(3) 0.006(2) 0.020(3)
N2 0.034(3) 0.040(3) 0.041(4) 0.000(2) 0.016(3) 0.022(2)
C15 0.041(4) 0.027(3) 0.040(4) -0.004(3) -0.002(3) 0.020(3)
C14 0.053(4) 0.039(4) 0.029(3) 0.004(3) 0.000(3) 0.022(3)
C2 0.033(4) 0.053(5) 0.102(9) 0.013(4) -0.009(5) 0.030(4)
C4 0.055(4) 0.029(3) 0.047(4) 0.001(3) 0.029(3) 0.017(3)
C3 0.031(4) 0.053(4) 0.089(7) 0.001(4) 0.015(4) 0.028(3)
C13 0.067(5) 0.060(5) 0.039(4) 0.009(3) -0.011(4) 0.035(4)
C12 0.045(4) 0.050(4) 0.039(3) 0.005(3) -0.011(3) 0.025(3)
N2S 0.047(3) 0.051(4) 0.057(4) -0.004(6) -0.002(6) 0.010(3)
C3S 0.108(7) 0.053(4) 0.039(4) -0.004(4) -0.017(5) 0.037(5)
C4S 0.65(5) 0.221(19) 0.092(9) -0.059(12) -0.100(18) 0.35(3)
C2S 0.084(8) 0.084(8) 0.033(7) 0.000 0.000 0.042(4)
C1S 0.040(4) 0.040(4) 0.072(10) 0.000 0.000 0.020(2)
N1S 0.054(4) 0.054(4) 0.039(6) 0.000 0.000 0.027(2)
B4 0.061(8) 0.061(8) 0.100(17) 0.000 0.000 0.031(4)
F6 0.062(5) 0.065(5) 0.81(5) 0.107(14) 0.009(13) 0.013(5)
F7 0.47(3) 0.47(3) 0.038(7) 0.000 0.000 0.237(17)
B1 0.070(16) 0.070(16) 0.7(3) 0.000 0.000 0.035(8)
F4 0.038(3) 0.053(4) 0.46(2) -0.045(7) 0.009(7) 0.019(3)
F1 0.151(18) 0.151(18) 0.125(19) 0.000 0.000 0.076(9)
F2 0.68(10) 0.68(7) 0.49(5) -0.07(6) 0.38(7) 0.36(6)

loop_
_atom_type_symbol
_atom_type_description
_atom_type_scat_dispersion_real
_atom_type_scat_dispersion_imag
_atom_type_scat_source
C C 0.0033 0.0016 'International Tables Vol C Tables 4.2.6.8 and 6.1.1.4'
H H 0.0000 0.0000 'International Tables Vol C Tables 4.2.6.8 and 6.1.1.4'
N N 0.0061 0.0033 'International Tables Vol C Tables 4.2.6.8 and 6.1.1.4'
F F 0.0171 0.0103 'International Tables Vol C Tables 4.2.6.8 and 6.1.1.4'
B B 0.0013 0.0007 'International Tables Vol C Tables 4.2.6.8 and 6.1.1.4'
Ag Ag -0.8971 1.1015 'International Tables Vol C Tables 4.2.6.8 and 6.1.1.4'

loop_
_geom_angle_atom_site_label_1
_geom_angle_atom_site_label_2
_geom_angle_atom_site_label_3
_geom_angle
_geom_angle_site_symmetry_1
_geom_angle_site_symmetry_3
C1 Ag1 C1 163.8(3) 2 .
C1 Ag1 N3 107.6(3) 2 .
C1 Ag1 N3 87.0(3) . .
C1 Ag1 N4 86.5(3) 2 2
C1 Ag1 N4 99.2(3) . 2
N3 Ag1 N4 95.26(18) . 2
C1 Ag1 Ag1 52.53(14) 2 2
C1 Ag1 Ag1 112.28(14) . 2
N3 Ag1 Ag1 133.70(17) . 2
N4 Ag1 Ag1 120.59(16) 2 2
C1 Ag1 Ag1 112.45(14) 2 3
C1 Ag1 Ag1 52.36(14) . 3
N3 Ag1 Ag1 120.68(16) . 3
N4 Ag1 Ag1 128.29(16) 2 3
Ag1 Ag1 Ag1 60.0 2 3
C11 N4 C15 118.1(6) . .
C11 N4 Ag1 121.0(4) . 3
C15 N4 Ag1 120.7(5) . 3
C5 N3 C9 118.5(6) . .
C5 N3 Ag1 121.4(5) . .
C9 N3 Ag1 119.7(5) . .
C1 N1 C10 124.3(6) . .
C1 N1 C2 112.3(9) . .
C10 N1 C2 120.4(8) . .
N1 C10 C11 111.2(5) . .
N1 C10 H10A 109.4 . .
C11 C10 H10A 109.4 . .
N1 C10 H10B 109.4 . .
C11 C10 H10B 109.4 . .
H10A C10 H10B 108.0 . .
C9 C8 C7 118.8(8) . .
C9 C8 H8 120.6 . .
C7 C8 H8 120.6 . .
N3 C5 C6 123.1(6) . .
N3 C5 C4 115.2(6) . .
C6 C5 C4 121.6(6) . .
N4 C11 C12 122.5(6) . .
N4 C11 C10 115.8(5) . .
C12 C11 C10 121.6(6) . .
N2 C1 N1 107.7(7) . .
N2 C1 Ag1 122.2(6) . 3
N1 C1 Ag1 114.2(5) . 3
N2 C1 Ag1 117.4(6) . .
N1 C1 Ag1 117.7(5) . .
Ag1 C1 Ag1 75.11(19) 3 .
N3 C9 C8 121.6(8) . .
N3 C9 H9 119.2 . .
C8 C9 H9 119.2 . .
C6 C7 C8 118.9(7) . .
C6 C7 H7 120.6 . .
C8 C7 H7 120.6 . .
C5 C6 C7 119.0(6) . .
C5 C6 H6 120.5 . .
C7 C6 H6 120.5 . .
C1 N2 C4 121.2(8) . .
C1 N2 C3 112.6(8) . .
C4 N2 C3 121.5(7) . .
N4 C15 C14 123.6(7) . .
N4 C15 H15 118.2 . .
C14 C15 H15 118.2 . .
C15 C14 C13 116.7(8) . .
C15 C14 H14 121.6 . .
C13 C14 H14 121.6 . .
N1 C2 C3 101.8(8) . .
N1 C2 H2A 111.4 . .
C3 C2 H2A 111.4 . .
N1 C2 H2B 111.4 . .
C3 C2 H2B 111.4 . .
H2A C2 H2B 109.3 . .
N2 C4 C5 113.7(6) . .
N2 C4 H4A 108.8 . .
C5 C4 H4A 108.8 . .
N2 C4 H4B 108.8 . .
C5 C4 H4B 108.8 . .
H4A C4 H4B 107.7 . .
N2 C3 C2 101.4(7) . .
N2 C3 H3A 111.5 . .
C2 C3 H3A 111.5 . .
N2 C3 H3B 111.5 . .
C2 C3 H3B 111.5 . .
H3A C3 H3B 109.3 . .
C12 C13 C14 119.4(7) . .
C12 C13 H13 120.3 . .
C14 C13 H13 120.3 . .
C13 C12 C11 119.5(7) . .
C13 C12 H12 120.2 . .
C11 C12 H12 120.2 . .
N2S C3S C4S 174.2(15) . .
C3S C4S H4S1 109.5 . .
C3S C4S H4S2 109.5 . .
H4S1 C4S H4S2 109.5 . .
C3S C4S H4S3 109.5 . .
H4S1 C4S H4S3 109.5 . .
H4S2 C4S H4S3 109.5 . .
C1S C2S H1S 109.5 . .
C1S C2S H3S 109.5 . .
H1S C2S H3S 109.5 . .
C1S C2S H2S 109.5 . .
H1S C2S H2S 109.5 . .
H3S C2S H2S 109.5 . .
N1S C1S C2S 180.000(9) . .
F6 B4 F6 117.9(6) 3_565 .
F6 B4 F6 117.9(6) 3_565 2_665
F6 B4 F6 117.9(6) . 2_665
F6 B4 F7 98.4(12) 3_565 .
F6 B4 F7 98.4(12) . .
F6 B4 F7 98.4(12) 2_665 .
F4 B2 F4 119.90(16) 3_565 .
F4 B2 F4 119.90(16) 3_565 2_665
F4 B2 F4 119.90(16) . 2_665
F4 B2 F3 91.9(14) 3_565 .
F4 B2 F3 91.9(14) . .
F4 B2 F3 91.9(14) 2_665 .
F2 B1 F2 118.8(6) 3 2
F2 B1 F2 118.8(6) 3 .
F2 B1 F2 118.8(6) 2 .
F2 B1 F1 96.3(15) 3 .
F2 B1 F1 96.3(15) 2 .
F2 B1 F1 96.3(15) . .
F5 B3 F4 95.6(14) . 3_565
F5 B3 F4 95.6(14) . .
F4 B3 F4 119.1(5) 3_565 .
F5 B3 F4 95.6(14) . 2_665
F4 B3 F4 119.1(5) 3_565 2_665
F4 B3 F4 119.1(5) . 2_665

loop_
_geom_bond_atom_site_label_1
_geom_bond_atom_site_label_2
_geom_bond_distance
_geom_bond_site_symmetry_2
Ag1 C1 2.236(6) 2
Ag1 C1 2.241(6) .
Ag1 N3 2.358(6) .
Ag1 N4 2.372(6) 2
Ag1 Ag1 2.7292(5) 2
Ag1 Ag1 2.7292(5) 3
N4 C11 1.327(9) .
N4 C15 1.329(10) .
N4 Ag1 2.372(6) 3
N3 C5 1.343(9) .
N3 C9 1.363(10) .
N1 C1 1.356(12) .
N1 C10 1.448(10) .
N1 C2 1.458(11) .
C10 C11 1.523(10) .
C10 H10A 0.9900 .
C10 H10B 0.9900 .
C8 C9 1.381(11) .
C8 C7 1.406(12) .
C8 H8 0.9500 .
C5 C6 1.365(9) .
C5 C4 1.529(9) .
C11 C12 1.418(9) .
C1 N2 1.333(11) .
C1 Ag1 2.236(6) 3
C9 H9 0.9500 .
C7 C6 1.389(10) .
C7 H7 0.9500 .
C6 H6 0.9500 .
N2 C4 1.434(11) .
N2 C3 1.468(12) .
C15 C14 1.399(10) .
C15 H15 0.9500 .
C14 C13 1.434(12) .
C14 H14 0.9500 .
C2 C3 1.529(17) .
C2 H2A 0.9900 .
C2 H2B 0.9900 .
C4 H4A 0.9900 .
C4 H4B 0.9900 .
C3 H3A 0.9900 .
C3 H3B 0.9900 .
C13 C12 1.327(11) .
C13 H13 0.9500 .
C12 H12 0.9500 .
N2S C3S 1.080(10) .
C3S C4S 1.455(16) .
C4S H4S1 0.9801 .
C4S H4S2 0.9801 .
C4S H4S3 0.9801 .
C2S C1S 1.60(2) .
C2S H1S 0.9801 .
C2S H3S 0.9801 .
C2S H2S 0.9801 .
C1S N1S 1.004(16) .
B4 F6 1.255(7) 3_565
B4 F6 1.255(7) .
B4 F6 1.255(7) 2_665
B4 F7 1.256(9) .
B2 F4 1.261(6) 3_565
B2 F4 1.261(6) .
B2 F4 1.261(6) 2_665
B2 F3 1.268(10) .
B1 F2 1.259(10) 3
B1 F2 1.259(10) 2
B1 F2 1.259(10) .
B1 F1 1.262(10) .
F4 B3 1.266(6) .
F5 B3 1.257(10) .
B3 F4 1.266(6) 3_565
B3 F4 1.266(6) 2_665

loop_
_geom_torsion_atom_site_label_1
_geom_torsion_atom_site_label_2
_geom_torsion_atom_site_label_3
_geom_torsion_atom_site_label_4
_geom_torsion
_geom_torsion_site_symmetry_1
_geom_torsion_site_symmetry_4
C1 Ag1 N3 C5 -149.7(6) 2 .
C1 Ag1 N3 C5 23.3(6) . .
N4 Ag1 N3 C5 122.3(5) 2 .
Ag1 Ag1 N3 C5 -95.0(6) 2 .
Ag1 Ag1 N3 C5 -18.8(6) 3 .
C1 Ag1 N3 C9 38.1(6) 2 .
C1 Ag1 N3 C9 -149.0(6) . .
N4 Ag1 N3 C9 -49.9(6) 2 .
Ag1 Ag1 N3 C9 92.7(5) 2 .
Ag1 Ag1 N3 C9 169.0(5) 3 .
C1 N1 C10 C11 81.5(7) . .
C2 N1 C10 C11 -77.2(8) . .
C9 N3 C5 C6 4.9(11) . .
Ag1 N3 C5 C6 -167.4(5) . .
C9 N3 C5 C4 -178.6(7) . .
Ag1 N3 C5 C4 9.1(9) . .
C15 N4 C11 C12 -2.4(11) . .
Ag1 N4 C11 C12 -179.5(5) 3 .
C15 N4 C11 C10 -178.4(6) . .
Ag1 N4 C11 C10 4.4(8) 3 .
N1 C10 C11 N4 -62.0(8) . .
N1 C10 C11 C12 121.9(7) . .
C10 N1 C1 N2 -166.1(6) . .
C2 N1 C1 N2 -5.9(7) . .
C10 N1 C1 Ag1 -26.9(7) . 3
C2 N1 C1 Ag1 133.2(5) . 3
C10 N1 C1 Ag1 58.4(6) . .
C2 N1 C1 Ag1 -141.5(5) . .
C1 Ag1 C1 N2 140.8(16) 2 .
N3 Ag1 C1 N2 -14.4(6) . .
N4 Ag1 C1 N2 -109.2(6) 2 .
Ag1 Ag1 C1 N2 122.1(5) 2 .
Ag1 Ag1 C1 N2 118.9(7) 3 .
C1 Ag1 C1 N1 -87.9(17) 2 .
N3 Ag1 C1 N1 116.9(5) . .
N4 Ag1 C1 N1 22.0(5) 2 .
Ag1 Ag1 C1 N1 -106.6(4) 2 .
Ag1 Ag1 C1 N1 -109.8(6) 3 .
C1 Ag1 C1 Ag1 22(2) 2 3
N3 Ag1 C1 Ag1 -133.3(3) . 3
N4 Ag1 C1 Ag1 131.9(2) 2 3
Ag1 Ag1 C1 Ag1 3.2(3) 2 3
C5 N3 C9 C8 -3.9(11) . .
Ag1 N3 C9 C8 168.6(6) . .
C7 C8 C9 N3 1.0(11) . .
C9 C8 C7 C6 1.0(11) . .
N3 C5 C6 C7 -3.0(11) . .
C4 C5 C6 C7 -179.3(7) . .
C8 C7 C6 C5 -0.1(10) . .
N1 C1 N2 C4 -164.6(5) . .
Ag1 C1 N2 C4 60.2(7) 3 .
Ag1 C1 N2 C4 -28.9(8) . .
N1 C1 N2 C3 -8.6(8) . .
Ag1 C1 N2 C3 -143.8(6) 3 .
Ag1 C1 N2 C3 127.1(6) . .
C11 N4 C15 C14 1.1(11) . .
Ag1 N4 C15 C14 178.3(6) 3 .
N4 C15 C14 C13 -1.2(13) . .
C1 N1 C2 C3 16.7(7) . .
C10 N1 C2 C3 177.7(6) . .
C1 N2 C4 C5 80.8(8) . .
C3 N2 C4 C5 -73.0(9) . .
N3 C5 C4 N2 -64.8(9) . .
C6 C5 C4 N2 111.8(7) . .
C1 N2 C3 C2 18.3(8) . .
C4 N2 C3 C2 174.2(6) . .
N1 C2 C3 N2 -19.5(8) . .
C15 C14 C13 C12 2.6(13) . .
C14 C13 C12 C11 -3.9(13) . .
N4 C11 C12 C13 3.9(12) . .
C10 C11 C12 C13 179.7(7) . .
F4 B2 F4 B3 87(2) 3_565 .
F4 B2 F4 B3 -87(2) 2_665 .
F3 B2 F4 B3 180.000(17) . .
B2 F4 B3 F5 180.000(18) . .
B2 F4 B3 F4 -80(2) . 3_565
B2 F4 B3 F4 80(2) . 2_665
